data_7220988
loop_
_publ_author_name
'Havlik, Ales'
'Lama\<c, Martin'
'Pinkas, Jiri'
'R\%u\<zi\<cka, Ale\<s'
'Horacek, Michal'

_publ_section_title
;
 Mixed Amido-cyclopentadienyl Group 4 Metal Complexes
;
_journal_name_full 'RSC Adv.'
_journal_paper_doi 10.1039/C5RA07742G
_journal_year 2015
_chemical_formula_moiety 'C22 H33 Cl2 Hf N'
_chemical_formula_sum 'C22 H33 Cl2 Hf N'
_chemical_formula_weight 560.88
_chemical_name_systematic
;
 ?
;
_space_group_IT_number 19
_symmetry_cell_setting orthorhombic
_symmetry_space_group_name_Hall 'P 2ac 2ab'
_symmetry_space_group_name_H-M 'P 21 21 21'
_atom_sites_solution_hydrogens geom
_atom_sites_solution_primary direct
_atom_sites_solution_secondary difmap
_audit_creation_method SHELXL-97
_audit_update_record
;
2015-06-22 deposited with the CCDC.
2015-07-02 downloaded from the CCDC.
;
_cell_angle_alpha 90
_cell_angle_beta 90
_cell_angle_gamma 90
_cell_formula_units_Z 4
_cell_length_a 7.5820(4)
_cell_length_b 15.3669(10)
_cell_length_c 20.4961(13)
_cell_measurement_reflns_used 11106
_cell_measurement_temperature 150(1)
_cell_measurement_theta_max 27.5
_cell_measurement_theta_min 1
_cell_volume 2388.0(3)
_computing_cell_refinement 'COLLECT and DENZO'
_computing_data_collection 'COLLECT (Hooft, 1998) and DENZO (Otwinowski & Minor, 1997)'
_computing_data_reduction 'COLLECT and DENZO'
_computing_molecular_graphics 'PLATON (Spek, 2003)'
_computing_publication_material 'SHELXL-97 (Sheldrick, 2008)'
_computing_structure_refinement 'SHELXL-97 (Sheldrick, 1997)'
_computing_structure_solution 'SIR92 (Altomare et al., 1994)'
_diffrn_ambient_temperature 150(1)
_diffrn_detector_area_resol_mean 9.091
_diffrn_measured_fraction_theta_full 0.985
_diffrn_measured_fraction_theta_max 0.985
_diffrn_measurement_device_type 'Bruker Nonius KappaCCD area detector'
_diffrn_measurement_method '\f and \w scans to fill the Ewald sphere'
_diffrn_radiation_monochromator graphite
_diffrn_radiation_source 'fine-focus sealed tube'
_diffrn_radiation_type MoK\a
_diffrn_radiation_wavelength 0.71073
_diffrn_reflns_av_R_equivalents 0.0378
_diffrn_reflns_av_sigmaI/netI 0.0421
_diffrn_reflns_limit_h_max 9
_diffrn_reflns_limit_h_min -8
_diffrn_reflns_limit_k_max 19
_diffrn_reflns_limit_k_min -16
_diffrn_reflns_limit_l_max 23
_diffrn_reflns_limit_l_min -25
_diffrn_reflns_number 10516
_diffrn_reflns_theta_full 25.80
_diffrn_reflns_theta_max 25.80
_diffrn_reflns_theta_min 4.10
_diffrn_standards_number 0
_exptl_absorpt_coefficient_mu 4.598
_exptl_absorpt_correction_T_max 0.589
_exptl_absorpt_correction_T_min 0.474
_exptl_absorpt_correction_type integration
_exptl_absorpt_process_details
;
Gaussian integration (Coppens, 1970)
;
_exptl_crystal_colour colourless
_exptl_crystal_density_diffrn 1.560
_exptl_crystal_density_method 'not measured'
_exptl_crystal_description block
_exptl_crystal_F_000 1112
_exptl_crystal_size_max 0.34
_exptl_crystal_size_mid 0.21
_exptl_crystal_size_min 0.19
_refine_diff_density_max 0.504
_refine_diff_density_min -0.585
_refine_diff_density_rms 0.108
_refine_ls_abs_structure_details 'Flack H D (1983), Acta Cryst. A39, 876-881'
_refine_ls_abs_structure_Flack -0.023(11)
_refine_ls_extinction_method none
_refine_ls_goodness_of_fit_ref 1.123
_refine_ls_hydrogen_treatment constr
_refine_ls_matrix_type full
_refine_ls_number_parameters 248
_refine_ls_number_reflns 4629
_refine_ls_number_restraints 213
_refine_ls_restrained_S_all 1.113
_refine_ls_R_factor_all 0.0368
_refine_ls_R_factor_gt 0.0288
_refine_ls_shift/su_max 0.001
_refine_ls_shift/su_mean 0.000
_refine_ls_structure_factor_coef Fsqd
_refine_ls_weighting_details 'calc w=1/[\s^2^(Fo^2^)+(0.0000P)^2^+4.3304P] where P=(Fo^2^+2Fc^2^)/3'
_refine_ls_weighting_scheme calc
_refine_ls_wR_factor_gt 0.0530
_refine_ls_wR_factor_ref 0.0569
_reflns_number_gt 4258
_reflns_number_total 4629
_reflns_threshold_expression >2\s(I)
_cod_data_source_file c5ra07742g2.cif
_cod_data_source_block 5
_cod_database_code 7220988

loop_
_symmetry_equiv_pos_as_xyz
'x, y, z'
'-x+1/2, -y, z+1/2'
'x+1/2, -y+1/2, -z'
'-x, y+1/2, -z+1/2'

loop_
_atom_site_label
_atom_site_type_symbol
_atom_site_fract_x
_atom_site_fract_y
_atom_site_fract_z
_atom_site_U_iso_or_equiv
_atom_site_adp_type
_atom_site_occupancy
_atom_site_symmetry_multiplicity
_atom_site_calc_flag
_atom_site_refinement_flags
_atom_site_disorder_assembly
_atom_site_disorder_group
Hf1 Hf 0.39623(3) 0.934050(15) 0.403233(11) 0.02512(6) Uani 1 1 d . . .
Cl2 Cl 0.1994(2) 0.83485(11) 0.35309(9) 0.0501(5) Uani 1 1 d . A .
Cl1 Cl 0.2262(2) 0.99148(13) 0.49018(9) 0.0540(5) Uani 1 1 d . A .
N1 N 0.4296(6) 1.0321(3) 0.3400(2) 0.0276(11) Uani 1 1 d . A .
H1 H 0.5349 1.0484 0.3302 0.033 Uiso 1 1 d R . .
C2 C 0.2128(8) 1.0428(3) 0.2512(3) 0.0322(14) Uani 1 1 d . A .
C1 C 0.2821(7) 1.0750(4) 0.3103(3) 0.0286(12) Uani 1 1 d . . .
C3 C 0.0618(8) 1.0827(4) 0.2257(3) 0.0412(16) Uani 1 1 d . . .
H3 H 0.0128 1.0612 0.1874 0.049 Uiso 1 1 d R A .
C10 C 0.2972(9) 1.1902(4) 0.3991(4) 0.0500(16) Uani 1 1 d . . .
H10 H 0.3617 1.1446 0.4225 0.060 Uiso 1 1 d R A .
C5 C 0.0605(9) 1.1864(4) 0.3118(4) 0.0479(18) Uani 1 1 d . . .
H5 H 0.0119 1.2360 0.3307 0.057 Uiso 1 1 d R A .
C7 C 0.3024(9) 0.9694(4) 0.2151(3) 0.0390(15) Uani 1 1 d . . .
H7 H 0.3610 0.9324 0.2474 0.047 Uiso 1 1 d R A .
C6 C 0.2092(9) 1.1485(4) 0.3403(3) 0.0359(14) Uani 1 1 d . A .
C9 C 0.1775(11) 0.9126(4) 0.1748(4) 0.058(2) Uani 1 1 d . A .
H9A H 0.2389 0.8609 0.1616 0.070 Uiso 1 1 d R . .
H9B H 0.0777 0.8969 0.2011 0.070 Uiso 1 1 d R . .
H9C H 0.1379 0.9435 0.1368 0.070 Uiso 1 1 d R . .
C13 C 0.7190(9) 0.9310(4) 0.3983(3) 0.039(2) Uani 0.650(5) 1 d PGDU A 1
C14 C 0.6611(10) 0.8459(4) 0.3820(2) 0.034(3) Uani 0.650(5) 1 d PGDU A 1
C15 C 0.5795(11) 0.8094(3) 0.4380(3) 0.031(2) Uani 0.650(5) 1 d PGDU A 1
C16 C 0.5870(10) 0.8720(4) 0.4889(2) 0.039(3) Uani 0.650(5) 1 d PGDU A 1
C17 C 0.6732(10) 0.9472(3) 0.4644(3) 0.045(3) Uani 0.650(5) 1 d PGDU A 1
C4 C -0.0142(9) 1.1535(4) 0.2558(4) 0.0497(19) Uani 1 1 d . A .
H4 H -0.1161 1.1785 0.2388 0.060 Uiso 1 1 d R . .
C8 C 0.4463(10) 1.0070(5) 0.1707(4) 0.059(2) Uani 1 1 d . A .
H8A H 0.3931 1.0439 0.1384 0.071 Uiso 1 1 d R . .
H8B H 0.5279 1.0404 0.1963 0.071 Uiso 1 1 d R . .
H8C H 0.5078 0.9603 0.1495 0.071 Uiso 1 1 d R . .
C12 C 0.4304(14) 1.2576(5) 0.3745(4) 0.092(4) Uani 1 1 d . A .
H12A H 0.3705 1.3012 0.3493 0.111 Uiso 1 1 d R . .
H12B H 0.4912 1.2848 0.4102 0.111 Uiso 1 1 d R . .
H12C H 0.5138 1.2277 0.3474 0.111 Uiso 1 1 d R . .
C11 C 0.1648(12) 1.2306(6) 0.4470(4) 0.081(3) Uani 1 1 d . A .
H11A H 0.0841 1.1862 0.4610 0.098 Uiso 1 1 d R . .
H11B H 0.2246 1.2542 0.4843 0.098 Uiso 1 1 d R . .
H11C H 0.1009 1.2760 0.4253 0.098 Uiso 1 1 d R . .
C14A C 0.6144(19) 0.8187(7) 0.3909(5) 0.034(3) Uani 0.350(5) 1 d PGDU A 2
C13A C 0.6978(16) 0.8943(8) 0.3658(4) 0.039(2) Uani 0.350(5) 1 d PGDU A 2
C17A C 0.7202(18) 0.9540(6) 0.4181(6) 0.045(3) Uani 0.350(5) 1 d PGDU A 2
C16A C 0.651(2) 0.9152(7) 0.4755(5) 0.039(3) Uani 0.350(5) 1 d PGDU A 2
C15A C 0.585(2) 0.8316(7) 0.4587(5) 0.031(2) Uani 0.350(5) 1 d PGDU A 2
C23 C 0.8250(15) 0.9902(9) 0.3552(7) 0.092(5) Uani 0.650(5) 1 d PDU A 1
H23A H 0.8471 1.0440 0.3776 0.138 Uiso 0.650(5) 1 calc PR A 1
H23B H 0.7605 1.0017 0.3158 0.138 Uiso 0.650(5) 1 calc PR A 1
H23C H 0.9351 0.9629 0.3446 0.138 Uiso 0.650(5) 1 calc PR A 1
C24 C 0.6855(18) 0.8007(9) 0.3181(5) 0.087(5) Uani 0.650(5) 1 d PDU A 1
H24A H 0.7437 0.8390 0.2881 0.131 Uiso 0.650(5) 1 calc PR A 1
H24B H 0.5725 0.7845 0.3008 0.131 Uiso 0.650(5) 1 calc PR A 1
H24C H 0.7559 0.7494 0.3243 0.131 Uiso 0.650(5) 1 calc PR A 1
C25 C 0.5055(17) 0.7193(6) 0.4458(7) 0.091(5) Uani 0.650(5) 1 d PDU A 1
H25A H 0.5142 0.6887 0.4051 0.137 Uiso 0.650(5) 1 calc PR A 1
H25B H 0.3840 0.7230 0.4587 0.137 Uiso 0.650(5) 1 calc PR A 1
H25C H 0.5710 0.6886 0.4786 0.137 Uiso 0.650(5) 1 calc PR A 1
C26 C 0.5289(18) 0.8603(9) 0.5590(4) 0.088(5) Uani 0.650(5) 1 d PDU A 1
H26A H 0.5493 0.9132 0.5827 0.132 Uiso 0.650(5) 1 calc PR A 1
H26B H 0.5950 0.8139 0.5786 0.132 Uiso 0.650(5) 1 calc PR A 1
H26C H 0.4055 0.8464 0.5601 0.132 Uiso 0.650(5) 1 calc PR A 1
C27 C 0.7133(16) 1.0289(7) 0.5013(7) 0.096(5) Uani 0.650(5) 1 d PDU A 1
H27A H 0.7722 1.0694 0.4730 0.145 Uiso 0.650(5) 1 calc PR A 1
H27B H 0.7881 1.0156 0.5377 0.145 Uiso 0.650(5) 1 calc PR A 1
H27C H 0.6053 1.0542 0.5168 0.145 Uiso 0.650(5) 1 calc PR A 1
C27A C 0.809(3) 1.0411(9) 0.4122(12) 0.096(5) Uani 0.350(5) 1 d PDU A 2
H27D H 0.8094 1.0695 0.4539 0.145 Uiso 0.350(5) 1 calc PR A 2
H27E H 0.7471 1.0763 0.3811 0.145 Uiso 0.350(5) 1 calc PR A 2
H27F H 0.9288 1.0329 0.3978 0.145 Uiso 0.350(5) 1 calc PR A 2
C23A C 0.761(2) 0.9083(14) 0.2967(8) 0.092(5) Uani 0.350(5) 1 d PDU A 2
H23D H 0.7300 0.8589 0.2704 0.138 Uiso 0.350(5) 1 calc PR A 2
H23E H 0.8873 0.9151 0.2966 0.138 Uiso 0.350(5) 1 calc PR A 2
H23F H 0.7074 0.9596 0.2790 0.138 Uiso 0.350(5) 1 calc PR A 2
C26A C 0.658(3) 0.9539(14) 0.5439(7) 0.088(5) Uani 0.350(5) 1 d PDU A 2
H26D H 0.7086 1.0111 0.5419 0.132 Uiso 0.350(5) 1 calc PR A 2
H26E H 0.7298 0.9176 0.5713 0.132 Uiso 0.350(5) 1 calc PR A 2
H26F H 0.5412 0.9573 0.5616 0.132 Uiso 0.350(5) 1 calc PR A 2
C24A C 0.581(3) 0.7368(12) 0.3514(10) 0.087(5) Uani 0.350(5) 1 d PDU A 2
H24D H 0.5235 0.6943 0.3783 0.131 Uiso 0.350(5) 1 calc PR A 2
H24E H 0.6914 0.7138 0.3361 0.131 Uiso 0.350(5) 1 calc PR A 2
H24F H 0.5073 0.7505 0.3147 0.131 Uiso 0.350(5) 1 calc PR A 2
C25A C 0.502(3) 0.7654(11) 0.5048(10) 0.091(5) Uani 0.350(5) 1 d PDU A 2
H25D H 0.4689 0.7144 0.4807 0.137 Uiso 0.350(5) 1 calc PR A 2
H25E H 0.3992 0.7903 0.5247 0.137 Uiso 0.350(5) 1 calc PR A 2
H25F H 0.5855 0.7498 0.5380 0.137 Uiso 0.350(5) 1 calc PR A 2

loop_
_atom_site_aniso_label
_atom_site_aniso_U_11
_atom_site_aniso_U_22
_atom_site_aniso_U_33
_atom_site_aniso_U_23
_atom_site_aniso_U_13
_atom_site_aniso_U_12
Hf1 0.02013(9) 0.02720(10) 0.02802(10) 0.00625(11) -0.00165(11) 0.00150(11)
Cl2 0.0442(9) 0.0449(10) 0.0613(11) 0.0184(8) -0.0220(9) -0.0203(8)
Cl1 0.0545(11) 0.0649(12) 0.0427(10) 0.0154(9) 0.0216(8) 0.0193(9)
N1 0.025(3) 0.030(2) 0.028(2) 0.0028(19) 0.0021(19) -0.0052(18)
C2 0.039(3) 0.023(3) 0.035(3) 0.006(2) 0.005(3) -0.005(2)
C1 0.031(3) 0.024(3) 0.031(3) 0.009(3) 0.003(2) -0.007(3)
C3 0.044(4) 0.042(4) 0.038(3) 0.014(3) -0.011(3) -0.003(3)
C10 0.072(4) 0.037(4) 0.041(4) -0.004(4) 0.000(4) 0.000(3)
C5 0.053(5) 0.023(3) 0.067(5) 0.008(3) 0.005(3) 0.013(3)
C7 0.056(4) 0.031(3) 0.030(3) 0.005(3) 0.003(3) 0.000(3)
C6 0.041(4) 0.026(3) 0.041(4) 0.009(3) 0.002(3) -0.003(3)
C9 0.080(5) 0.046(5) 0.048(4) -0.006(3) -0.004(4) -0.011(4)
C13 0.021(4) 0.036(6) 0.059(6) 0.011(6) -0.002(5) 0.002(4)
C14 0.022(6) 0.048(7) 0.033(4) -0.005(4) 0.004(3) 0.014(4)
C15 0.025(4) 0.025(5) 0.043(6) 0.000(4) -0.002(4) 0.014(4)
C16 0.044(6) 0.045(7) 0.026(4) 0.005(4) -0.009(4) 0.025(5)
C17 0.030(5) 0.038(5) 0.066(7) -0.021(6) -0.025(5) 0.013(4)
C4 0.040(4) 0.049(4) 0.060(5) 0.024(4) -0.005(3) 0.004(3)
C8 0.082(6) 0.055(5) 0.041(4) 0.002(3) 0.019(4) -0.004(4)
C12 0.137(10) 0.075(6) 0.065(5) 0.010(5) -0.027(6) -0.069(6)
C11 0.093(8) 0.070(6) 0.082(7) -0.034(5) -0.001(5) 0.009(5)
C14A 0.022(6) 0.048(7) 0.033(4) -0.005(4) 0.004(3) 0.014(4)
C13A 0.021(4) 0.036(6) 0.059(6) 0.011(6) -0.002(5) 0.002(4)
C17A 0.030(5) 0.038(5) 0.066(7) -0.021(6) -0.025(5) 0.013(4)
C16A 0.044(6) 0.045(7) 0.026(4) 0.005(4) -0.009(4) 0.025(5)
C15A 0.025(4) 0.025(5) 0.043(6) 0.000(4) -0.002(4) 0.014(4)
C23 0.025(5) 0.124(11) 0.127(10) 0.074(9) 0.017(6) 0.016(6)
C24 0.067(8) 0.125(11) 0.070(8) -0.053(8) -0.004(6) 0.052(7)
C25 0.061(7) 0.033(6) 0.179(15) 0.045(7) -0.010(9) 0.003(5)
C26 0.096(10) 0.143(12) 0.026(5) 0.009(6) 0.002(5) 0.072(8)
C27 0.055(7) 0.062(6) 0.173(14) -0.051(8) -0.063(8) 0.008(5)
C27A 0.055(7) 0.062(6) 0.173(14) -0.051(8) -0.063(8) 0.008(5)
C23A 0.025(5) 0.124(11) 0.127(10) 0.074(9) 0.017(6) 0.016(6)
C26A 0.096(10) 0.143(12) 0.026(5) 0.009(6) 0.002(5) 0.072(8)
C24A 0.067(8) 0.125(11) 0.070(8) -0.053(8) -0.004(6) 0.052(7)
C25A 0.061(7) 0.033(6) 0.179(15) 0.045(7) -0.010(9) 0.003(5)

loop_
_atom_type_symbol
_atom_type_description
_atom_type_scat_dispersion_real
_atom_type_scat_dispersion_imag
_atom_type_scat_source
C C 0.0033 0.0016 'International Tables Vol C Tables 4.2.6.8 and 6.1.1.4'
H H 0.0000 0.0000 'International Tables Vol C Tables 4.2.6.8 and 6.1.1.4'
N N 0.0061 0.0033 'International Tables Vol C Tables 4.2.6.8 and 6.1.1.4'
Cl Cl 0.1484 0.1585 'International Tables Vol C Tables 4.2.6.8 and 6.1.1.4'
Hf Hf -0.5830 6.1852 'International Tables Vol C Tables 4.2.6.8 and 6.1.1.4'

loop_
_exptl_crystal_face_index_h
_exptl_crystal_face_index_k
_exptl_crystal_face_index_l
_exptl_crystal_face_perp_dist
0 1 0 0.040
0 -1 0 0.106
-1 0 0 0.123
1 0 0 0.168
0 0 -1 0.031
0 0 1 0.094

loop_
_geom_angle_atom_site_label_1
_geom_angle_atom_site_label_2
_geom_angle_atom_site_label_3
_geom_angle
N1 Hf1 Cl2 106.43(13)
N1 Hf1 Cl1 105.98(14)
Cl2 Hf1 Cl1 102.90(7)
N1 Hf1 C15A 136.1(3)
Cl2 Hf1 C15A 99.1(3)
Cl1 Hf1 C15A 102.2(3)
N1 Hf1 C14A 113.2(3)
Cl2 Hf1 C14A 85.1(2)
Cl1 Hf1 C14A 135.9(3)
C15A Hf1 C14A 34.0(2)
N1 Hf1 C16A 112.4(3)
Cl2 Hf1 C16A 133.1(3)
Cl1 Hf1 C16A 91.0(3)
C15A Hf1 C16A 33.95(19)
C14A Hf1 C16A 56.1(3)
N1 Hf1 C13 82.02(19)
Cl2 Hf1 C13 126.83(16)
Cl1 Hf1 C13 125.56(16)
C15A Hf1 C13 54.1(3)
C14A Hf1 C13 45.9(3)
C16A Hf1 C13 40.2(3)
N1 Hf1 C17 99.24(19)
Cl2 Hf1 C17 144.48(13)
Cl1 Hf1 C17 92.92(15)
C15A Hf1 C17 46.0(3)
C14A Hf1 C17 62.1(3)
C16A Hf1 C17 13.3(3)
C13 Hf1 C17 33.67(9)
N1 Hf1 C14 101.33(19)
Cl2 Hf1 C14 94.77(15)
Cl1 Hf1 C14 141.41(14)
C15A Hf1 C14 40.5(3)
C14A Hf1 C14 13.5(3)
C16A Hf1 C14 53.1(3)
C13 Hf1 C14 33.61(9)
C17 Hf1 C14 55.74(11)
N1 Hf1 C16 132.6(2)
Cl2 Hf1 C16 115.43(15)
Cl1 Hf1 C16 85.84(13)
C15A Hf1 C16 20.7(3)
C14A Hf1 C16 52.8(3)
C16A Hf1 C16 20.3(3)
C13 Hf1 C16 55.71(11)
C17 Hf1 C16 33.54(9)
C14 Hf1 C16 55.57(12)
N1 Hf1 C15 134.30(19)
Cl2 Hf1 C15 88.89(15)
Cl1 Hf1 C15 112.17(14)
C15A Hf1 C15 12.7(3)
C14A Hf1 C15 23.8(3)
C16A Hf1 C15 44.9(2)
C13 Hf1 C15 55.66(12)
C17 Hf1 C15 55.61(11)
C14 Hf1 C15 33.46(10)
C16 Hf1 C15 33.42(9)
N1 Hf1 C13A 82.5(3)
Cl2 Hf1 C13A 106.7(3)
Cl1 Hf1 C13A 145.4(2)
C15A Hf1 C13A 55.9(2)
C14A Hf1 C13A 33.49(16)
C16A Hf1 C13A 55.5(2)
C13 Hf1 C13A 20.7(3)
C17 Hf1 C13A 52.5(3)
C14 Hf1 C13A 20.0(3)
C16 Hf1 C13A 65.5(3)
C15 Hf1 C13A 51.8(3)
C1 N1 Hf1 121.4(3)
C1 N1 H1 119.4
Hf1 N1 H1 119.1
C3 C2 C1 118.1(5)
C3 C2 C7 120.8(6)
C1 C2 C7 121.0(5)
C6 C1 C2 120.9(6)
C6 C1 N1 119.5(5)
C2 C1 N1 119.6(5)
C4 C3 C2 121.5(6)
C4 C3 H3 119.5
C2 C3 H3 119.1
C6 C10 C12 108.3(6)
C6 C10 C11 113.0(6)
C12 C10 C11 111.6(7)
C6 C10 H10 107.8
C12 C10 H10 108.4
C11 C10 H10 107.6
C4 C5 C6 121.8(6)
C4 C5 H5 119.1
C6 C5 H5 119.1
C2 C7 C9 114.3(6)
C2 C7 C8 109.2(5)
C9 C7 C8 109.6(6)
C2 C7 H7 107.9
C9 C7 H7 108.2
C8 C7 H7 107.3
C5 C6 C1 118.1(6)
C5 C6 C10 120.7(6)
C1 C6 C10 121.0(6)
C7 C9 H9A 108.9
C7 C9 H9B 109.1
H9A C9 H9B 109.5
C7 C9 H9C 110.4
H9A C9 H9C 109.5
H9B C9 H9C 109.5
C14 C13 C17 108.0
C14 C13 C23 125.9(6)
C17 C13 C23 125.9(6)
C14 C13 Hf1 73.6(3)
C17 C13 Hf1 73.3(3)
C23 C13 Hf1 123.2(6)
C13 C14 C15 108.0
C13 C14 C24 126.6(6)
C15 C14 C24 125.4(6)
C13 C14 Hf1 72.8(3)
C15 C14 Hf1 73.7(3)
C24 C14 Hf1 120.8(6)
C14 C15 C16 108.0
C14 C15 C25 127.8(6)
C16 C15 C25 124.1(6)
C14 C15 Hf1 72.9(3)
C16 C15 Hf1 73.1(3)
C25 C15 Hf1 122.3(7)
C17 C16 C15 108.0
C17 C16 C26 124.5(6)
C15 C16 C26 127.3(6)
C17 C16 Hf1 72.7(3)
C15 C16 Hf1 73.5(3)
C26 C16 Hf1 123.4(6)
C16 C17 C13 108.0
C16 C17 C27 126.6(6)
C13 C17 C27 125.3(6)
C16 C17 Hf1 73.8(3)
C13 C17 Hf1 73.0(3)
C27 C17 Hf1 120.0(6)
C3 C4 C5 119.5(6)
C3 C4 H4 120.5
C5 C4 H4 120.1
C7 C8 H8A 109.4
C7 C8 H8B 109.6
H8A C8 H8B 109.5
C7 C8 H8C 109.4
H8A C8 H8C 109.5
H8B C8 H8C 109.5
C10 C12 H12A 109.7
C10 C12 H12B 111.1
H12A C12 H12B 109.5
C10 C12 H12C 107.5
H12A C12 H12C 109.5
H12B C12 H12C 109.5
C10 C11 H11A 108.7
C10 C11 H11B 110.7
H11A C11 H11B 109.5
C10 C11 H11C 109.1
H11A C11 H11C 109.5
H11B C11 H11C 109.5
C13A C14A C15A 108.0
C13A C14A C24A 124.0(8)
C15A C14A C24A 127.7(8)
C13A C14A Hf1 75.2(5)
C15A C14A Hf1 72.0(5)
C24A C14A Hf1 123.0(10)
C17A C13A C14A 108.0
C17A C13A C23A 125.3(7)
C14A C13A C23A 126.7(7)
C17A C13A Hf1 73.7(5)
C14A C13A Hf1 71.3(5)
C23A C13A Hf1 123.2(9)
C16A C17A C13A 108.0
C16A C17A C27A 127.4(9)
C13A C17A C27A 124.6(9)
C16A C17A Hf1 71.6(5)
C13A C17A Hf1 73.2(5)
C27A C17A Hf1 122.9(10)
C15A C16A C17A 108.0
C15A C16A C26A 126.1(8)
C17A C16A C26A 125.7(8)
C15A C16A Hf1 71.7(6)
C17A C16A Hf1 75.1(5)
C26A C16A Hf1 122.7(10)
C16A C15A C14A 108.0
C16A C15A C25A 126.7(7)
C14A C15A C25A 125.3(7)
C16A C15A Hf1 74.4(5)
C14A C15A Hf1 73.9(5)
C25A C15A Hf1 118.8(11)
C13 C23 H23A 109.5
C13 C23 H23B 109.5
H23A C23 H23B 109.5
C13 C23 H23C 109.5
H23A C23 H23C 109.5
H23B C23 H23C 109.5
C14 C24 H24A 109.5
C14 C24 H24B 109.5
H24A C24 H24B 109.5
C14 C24 H24C 109.5
H24A C24 H24C 109.5
H24B C24 H24C 109.5
C15 C25 H25A 109.5
C15 C25 H25B 109.5
H25A C25 H25B 109.5
C15 C25 H25C 109.5
H25A C25 H25C 109.5
H25B C25 H25C 109.5
C16 C26 H26A 109.5
C16 C26 H26B 109.5
H26A C26 H26B 109.5
C16 C26 H26C 109.5
H26A C26 H26C 109.5
H26B C26 H26C 109.5
C17 C27 H27A 109.5
C17 C27 H27B 109.5
H27A C27 H27B 109.5
C17 C27 H27C 109.5
H27A C27 H27C 109.5
H27B C27 H27C 109.5
C17A C27A H27D 109.5
C17A C27A H27E 109.5
H27D C27A H27E 109.5
C17A C27A H27F 109.5
H27D C27A H27F 109.5
H27E C27A H27F 109.5
C13A C23A H23D 109.5
C13A C23A H23E 109.5
H23D C23A H23E 109.5
C13A C23A H23F 109.5
H23D C23A H23F 109.5
H23E C23A H23F 109.5
C16A C26A H26D 109.5
C16A C26A H26E 109.5
H26D C26A H26E 109.5
C16A C26A H26F 109.5
H26D C26A H26F 109.5
H26E C26A H26F 109.5
C14A C24A H24D 109.5
C14A C24A H24E 109.5
H24D C24A H24E 109.5
C14A C24A H24F 109.5
H24D C24A H24F 109.5
H24E C24A H24F 109.5
C15A C25A H25D 109.5
C15A C25A H25E 109.5
H25D C25A H25E 109.5
C15A C25A H25F 109.5
H25D C25A H25F 109.5
H25E C25A H25F 109.5

loop_
_geom_bond_atom_site_label_1
_geom_bond_atom_site_label_2
_geom_bond_distance
Hf1 N1 2.003(4)
Hf1 Cl2 2.3680(16)
Hf1 Cl1 2.3699(17)
Hf1 C15A 2.414(16)
Hf1 C14A 2.438(15)
Hf1 C16A 2.449(14)
Hf1 C13 2.450(7)
Hf1 C17 2.454(7)
Hf1 C14 2.461(8)
Hf1 C16 2.467(7)
Hf1 C15 2.472(8)
Hf1 C13A 2.488(12)
N1 C1 1.434(7)
N1 H1 0.8600
C2 C3 1.399(8)
C2 C1 1.411(8)
C2 C7 1.510(8)
C1 C6 1.401(9)
C3 C4 1.377(9)
C3 H3 0.9299
C10 C6 1.519(9)
C10 C12 1.532(10)
C10 C11 1.536(10)
C10 H10 0.9800
C5 C4 1.377(10)
C5 C6 1.398(9)
C5 H5 0.9300
C7 C9 1.530(9)
C7 C8 1.533(9)
C7 H7 0.9800
C9 H9A 0.9599
C9 H9B 0.9601
C9 H9C 0.9601
C13 C14 1.4200
C13 C17 1.4200
C13 C23 1.501(10)
C14 C15 1.4200
C14 C24 1.495(9)
C15 C16 1.4200
C15 C25 1.502(8)
C16 C17 1.4200
C16 C26 1.512(8)
C17 C27 1.498(10)
C4 H4 0.9301
C8 H8A 0.9600
C8 H8B 0.9599
C8 H8C 0.9600
C12 H12A 0.9600
C12 H12B 0.9600
C12 H12C 0.9600
C11 H11A 0.9599
C11 H11B 0.9601
C11 H11C 0.9600
C14A C13A 1.4200
C14A C15A 1.4200
C14A C24A 1.518(10)
C13A C17A 1.4200
C13A C23A 1.513(13)
C17A C16A 1.4200
C17A C27A 1.504(10)
C16A C15A 1.4200
C16A C26A 1.525(11)
C15A C25A 1.525(10)
C23 H23A 0.9600
C23 H23B 0.9600
C23 H23C 0.9600
C24 H24A 0.9600
C24 H24B 0.9600
C24 H24C 0.9600
C25 H25A 0.9600
C25 H25B 0.9600
C25 H25C 0.9600
C26 H26A 0.9600
C26 H26B 0.9600
C26 H26C 0.9600
C27 H27A 0.9600
C27 H27B 0.9600
C27 H27C 0.9600
C27A H27D 0.9600
C27A H27E 0.9600
C27A H27F 0.9600
C23A H23D 0.9600
C23A H23E 0.9600
C23A H23F 0.9600
C26A H26D 0.9600
C26A H26E 0.9600
C26A H26F 0.9600
C24A H24D 0.9600
C24A H24E 0.9600
C24A H24F 0.9600
C25A H25D 0.9600
C25A H25E 0.9600
C25A H25F 0.9600
